data_7114931
loop_
_publ_author_name
'Low, Paul J.'
'Carty, Arthur J.'
'Udachin, Konstantin A.'
'Enright, Gary D.'

_publ_section_title
;
 Poly-carbon chemistry: reactions of the multi-site coordinated diyndiyl
 ligand in
 {Fe2(CO)6(\m-PPh2)}2(\m-\h1,\h2&#x2236;\m-\h1,\h2-C&#xE007;C--C&#xE007;C)
 with the nucleophiles P(OMe)3 and NHEt2
;
_journal_issue 5
_journal_name_full 'Chemical Communications'
_journal_page_first 411
_journal_paper_doi 10.1039/b009797g
_journal_year 2001
_chemical_formula_sum 'C43.07 H29.14 Cl0.14 Fe4 O15 P3'
_chemical_formula_weight 1107.92
_chemical_name_systematic
; 
? 
;
_space_group_IT_number 2
_symmetry_cell_setting triclinic
_symmetry_space_group_name_Hall '-P 1'
_symmetry_space_group_name_H-M 'P -1'
_atom_sites_solution_hydrogens geom
_atom_sites_solution_primary direct
_atom_sites_solution_secondary difmap
_audit_creation_method SHELXL-97
_cell_angle_alpha 81.6480(10)
_cell_angle_beta 75.7140(10)
_cell_angle_gamma 61.3590(10)
_cell_formula_units_Z 2
_cell_length_a 10.9884(5)
_cell_length_b 11.1706(5)
_cell_length_c 22.0560(10)
_cell_measurement_temperature 173(2)
_cell_volume 2301.41(18)
_computing_structure_refinement 'SHELXL-97 (Sheldrick, 1997)'
_computing_structure_solution 'SHELXS-97 (Sheldrick, 1990)'
_diffrn_ambient_temperature 173(2)
_diffrn_measured_fraction_theta_full 0.996
_diffrn_measured_fraction_theta_max 0.996
_diffrn_radiation_monochromator graphite
_diffrn_radiation_source 'fine-focus sealed tube'
_diffrn_radiation_type MoK\a
_diffrn_radiation_wavelength 0.71070
_diffrn_reflns_av_R_equivalents 0.0773
_diffrn_reflns_av_sigmaI/netI 0.0601
_diffrn_reflns_limit_h_max 13
_diffrn_reflns_limit_h_min -13
_diffrn_reflns_limit_k_max 13
_diffrn_reflns_limit_k_min -13
_diffrn_reflns_limit_l_max 26
_diffrn_reflns_limit_l_min -26
_diffrn_reflns_number 20767
_diffrn_reflns_theta_full 25.00
_diffrn_reflns_theta_max 25.00
_diffrn_reflns_theta_min 1.91
_exptl_absorpt_coefficient_mu 1.415
_exptl_crystal_density_diffrn 1.599
_exptl_crystal_density_method 'not measured'
_exptl_crystal_F_000 1118
_exptl_crystal_size_max 0.2
_exptl_crystal_size_mid 0.2
_exptl_crystal_size_min 0.1
_refine_diff_density_max 1.412
_refine_diff_density_min -1.094
_refine_diff_density_rms 0.120
_refine_ls_extinction_method none
_refine_ls_goodness_of_fit_ref 1.070
_refine_ls_hydrogen_treatment mixed
_refine_ls_matrix_type full
_refine_ls_number_parameters 596
_refine_ls_number_reflns 8085
_refine_ls_number_restraints 3
_refine_ls_restrained_S_all 1.072
_refine_ls_R_factor_all 0.0626
_refine_ls_R_factor_gt 0.0528
_refine_ls_shift/su_max 0.914
_refine_ls_shift/su_mean 0.163
_refine_ls_structure_factor_coef Fsqd
_refine_ls_weighting_details 'w=1/[\s^2^(Fo^2^)+(0.0785P)^2^+0.1860P] where P=(Fo^2^+2Fc^2^)/3'
_refine_ls_weighting_scheme calc
_refine_ls_wR_factor_gt 0.1175
_refine_ls_wR_factor_ref 0.1243
_reflns_number_gt 6813
_reflns_number_total 8085
_reflns_threshold_expression >2sigma(I)
_cod_data_source_file b009797g.txt
_cod_data_source_block pjl53
_cod_depositor_comments
;
The following automatic conversions were performed:

'_refine_ls_weighting_scheme' value '
calc w=1/[\s^2^(Fo^2^)+(0.0785P)^2^+0.1860P] where
P=(Fo^2^+2Fc^2^)/3' was changed to 'calc'. New tag
'_refine_ls_weighting_details' was created. The value of the new tag
was set to 'w=1/[\s^2^(Fo^2^)+(0.0785P)^2^+0.1860P] where
P=(Fo^2^+2Fc^2^)/3'.

Automatic conversion script
Id: cif_fix_values 3143 2015-03-26 13:38:13Z robertas 
;
_cod_original_sg_symbol_H-M P-1
_cod_database_code 7114931

loop_
_symmetry_equiv_pos_as_xyz
'x, y, z'
'-x, -y, -z'

loop_
_atom_site_label
_atom_site_type_symbol
_atom_site_fract_x
_atom_site_fract_y
_atom_site_fract_z
_atom_site_U_iso_or_equiv
_atom_site_adp_type
_atom_site_occupancy
_atom_site_calc_flag
_atom_site_refinement_flags
_atom_site_disorder_assembly
_atom_site_disorder_group
Fe1 Fe 0.23808(3) 0.22279(3) 0.407081(12) 0.02366(7) Uani 1 d . . .
Fe2 Fe 0.22763(2) 0.25641(3) 0.288844(12) 0.02251(6) Uani 1 d . . .
Fe3 Fe 0.72851(3) 0.27773(3) 0.207620(13) 0.02787(7) Uani 1 d . . .
Fe4 Fe 0.71200(3) 0.19203(3) 0.109135(13) 0.03190(8) Uani 1 d . . .
P1 P 0.35454(4) 0.34385(5) 0.36834(2) 0.02214(11) Uani 1 d . . .
P2 P 0.64878(5) 0.40707(6) 0.12467(2) 0.03041(13) Uani 1 d . . .
P3 P 0.49250(5) -0.03153(5) 0.31168(2) 0.02483(12) Uani 1 d . . .
O11 O 0.11899(14) 0.03045(14) 0.43869(7) 0.0396(4) Uani 1 d . . .
O12 O -0.04565(15) 0.45682(16) 0.43417(8) 0.0450(5) Uani 1 d . . .
O13 O 0.33845(19) 0.1582(2) 0.52459(8) 0.0615(5) Uani 1 d . . .
O21 O 0.31737(15) 0.19623(17) 0.15585(7) 0.0449(4) Uani 1 d . . .
O22 O 0.02688(16) 0.14666(18) 0.30584(9) 0.0581(5) Uani 1 d . . .
O23 O 0.01852(16) 0.54418(16) 0.27679(9) 0.0517(5) Uani 1 d . . .
O31 O 0.84913(15) 0.02115(16) 0.28207(9) 0.0498(5) Uani 1 d . . .
O32 O 0.6558(2) 0.50439(18) 0.28506(9) 0.0638(5) Uani 1 d . . .
O33 O 1.01599(15) 0.2318(2) 0.15115(9) 0.0611(6) Uani 1 d . . .
O41 O 0.5324(2) 0.2144(3) 0.02548(10) 0.1171(10) Uani 1 d . . .
O42 O 0.82477(19) -0.10045(17) 0.14499(11) 0.0642(6) Uani 1 d . . .
O43 O 0.96066(17) 0.15865(19) 0.01100(9) 0.0617(5) Uani 1 d . . .
O91 O 0.41808(14) -0.12205(13) 0.33894(7) 0.0342(4) Uani 1 d . . .
O92 O 0.62895(13) -0.08334(13) 0.33810(7) 0.0338(4) Uani 1 d . . .
O93 O 0.54494(15) -0.06084(14) 0.24057(7) 0.0359(4) Uani 1 d . . .
C1 C 0.38508(18) 0.13607(18) 0.32940(9) 0.0234(4) Uani 1 d . . .
C2 C 0.41259(17) 0.25186(17) 0.29860(9) 0.0218(4) Uani 1 d . . .
C3 C 0.51346(17) 0.24691(18) 0.24171(9) 0.0227(4) Uani 1 d . . .
C4 C 0.58436(18) 0.22224(19) 0.18821(10) 0.0277(5) Uani 1 d . . .
C11 C 0.1690(2) 0.1026(2) 0.42397(10) 0.0301(5) Uani 1 d . . .
C12 C 0.0651(2) 0.3676(2) 0.42438(10) 0.0311(5) Uani 1 d . . .
C13 C 0.3015(2) 0.1813(2) 0.47814(10) 0.0361(5) Uani 1 d . . .
C21 C 0.28358(18) 0.2197(2) 0.20806(10) 0.0291(5) Uani 1 d . . .
C22 C 0.1071(2) 0.1885(2) 0.30053(10) 0.0334(5) Uani 1 d . . .
C23 C 0.10216(19) 0.4341(2) 0.28255(10) 0.0328(5) Uani 1 d . . .
C31 C 0.80175(19) 0.1220(2) 0.25537(11) 0.0366(5) Uani 1 d . . .
C32 C 0.6795(2) 0.4125(2) 0.25822(11) 0.0390(6) Uani 1 d . . .
C33 C 0.9020(2) 0.2527(2) 0.17259(11) 0.0413(6) Uani 1 d . . .
C41 C 0.6018(2) 0.2066(3) 0.05789(12) 0.0611(8) Uani 1 d . . .
C42 C 0.7829(2) 0.0118(2) 0.12977(12) 0.0437(6) Uani 1 d . . .
C43 C 0.8640(2) 0.1726(2) 0.04918(11) 0.0427(6) Uani 1 d . . .
C51 C 0.26346(18) 0.52794(18) 0.35897(9) 0.0247(4) Uani 1 d . . .
C52 C 0.2838(2) 0.5960(2) 0.30297(10) 0.0332(5) Uani 1 d . . .
H52 H 0.3482 0.5462 0.2674 0.040 Uiso 1 calc R . .
C53 C 0.2096(2) 0.7373(2) 0.29887(11) 0.0424(6) Uani 1 d . . .
H53 H 0.2232 0.7840 0.2603 0.051 Uiso 1 calc R . .
C54 C 0.1160(2) 0.8105(2) 0.35070(11) 0.0403(6) Uani 1 d . . .
H54 H 0.0656 0.9073 0.3476 0.048 Uiso 1 calc R . .
C55 C 0.0962(2) 0.7430(2) 0.40681(12) 0.0404(6) Uani 1 d . . .
H55 H 0.0322 0.7931 0.4424 0.048 Uiso 1 calc R . .
C56 C 0.1695(2) 0.6022(2) 0.41116(10) 0.0324(5) Uani 1 d . . .
H56 H 0.1559 0.5557 0.4499 0.039 Uiso 1 calc R . .
C61 C 0.50695(18) 0.31041(19) 0.40037(9) 0.0259(5) Uani 1 d . . .
C62 C 0.5262(2) 0.4139(2) 0.41734(11) 0.0379(5) Uani 1 d . . .
H62 H 0.4574 0.5063 0.4133 0.046 Uiso 1 calc R . .
C63 C 0.6456(2) 0.3834(2) 0.44025(12) 0.0454(6) Uani 1 d . . .
H63 H 0.6575 0.4554 0.4517 0.055 Uiso 1 calc R . .
C64 C 0.7458(2) 0.2512(2) 0.44650(11) 0.0392(6) Uani 1 d . . .
H64 H 0.8272 0.2312 0.4619 0.047 Uiso 1 calc R . .
C65 C 0.7274(2) 0.1473(2) 0.43023(11) 0.0426(6) Uani 1 d . . .
H65 H 0.7968 0.0552 0.4345 0.051 Uiso 1 calc R . .
C66 C 0.6086(2) 0.1756(2) 0.40768(11) 0.0359(5) Uani 1 d . . .
H66 H 0.5966 0.1029 0.3972 0.043 Uiso 1 calc R . .
C71 C 0.4649(2) 0.5393(2) 0.12857(10) 0.0355(6) Uani 1 d . . .
C72 C 0.3549(2) 0.5057(3) 0.13663(11) 0.0441(6) Uani 1 d . . .
H72 H 0.3737 0.4129 0.1405 0.053 Uiso 1 calc R . .
C73 C 0.2165(2) 0.6102(3) 0.13899(12) 0.0552(8) Uani 1 d . . .
H73 H 0.1412 0.5876 0.1451 0.066 Uiso 1 calc R . .
C74 C 0.1874(3) 0.7443(3) 0.13262(13) 0.0613(9) Uani 1 d . . .
H74 H 0.0928 0.8142 0.1344 0.074 Uiso 1 calc R . .
C75 C 0.2966(3) 0.7774(3) 0.12366(14) 0.0601(9) Uani 1 d . . .
H75 H 0.2772 0.8703 0.1185 0.072 Uiso 1 calc R . .
C76 C 0.4332(3) 0.6768(3) 0.12209(12) 0.0472(7) Uani 1 d . . .
H76 H 0.5071 0.7011 0.1165 0.057 Uiso 1 calc R . .
C81 C 0.7431(2) 0.4965(2) 0.07720(10) 0.0341(5) Uani 1 d . . .
C82 C 0.7430(2) 0.5171(3) 0.01335(11) 0.0441(6) Uani 1 d . . .
H82 H 0.7053 0.4749 -0.0057 0.053 Uiso 1 calc R . .
C83 C 0.7984(2) 0.5998(3) -0.02229(13) 0.0545(7) Uani 1 d . . .
H83 H 0.7977 0.6147 -0.0657 0.065 Uiso 1 calc R . .
C84 C 0.8543(3) 0.6600(3) 0.00496(14) 0.0587(8) Uani 1 d . . .
H84 H 0.8900 0.7178 -0.0196 0.070 Uiso 1 calc R . .
C85 C 0.8589(3) 0.6373(3) 0.06783(14) 0.0514(7) Uani 1 d . . .
H85 H 0.9007 0.6766 0.0861 0.062 Uiso 1 calc R . .
C86 C 0.8019(2) 0.5564(2) 0.10422(12) 0.0421(6) Uani 1 d . . .
H86 H 0.8032 0.5419 0.1476 0.051 Uiso 1 calc R . .
C91 C 0.4365(3) -0.2034(2) 0.39573(12) 0.0479(7) Uani 1 d . . .
H91C H 0.4385 -0.1524 0.4277 0.058 Uiso 1 calc R . .
H91B H 0.5259 -0.2879 0.3879 0.058 Uiso 1 calc R . .
H91A H 0.3576 -0.2256 0.4104 0.058 Uiso 1 calc R . .
C92 C 0.7545(2) -0.2134(2) 0.32164(13) 0.0431(7) Uani 1 d . . .
H92C H 0.7881 -0.2158 0.2761 0.052 Uiso 1 calc R . .
H92B H 0.7305 -0.2883 0.3358 0.052 Uiso 1 calc R . .
H92A H 0.8290 -0.2236 0.3419 0.052 Uiso 1 calc R . .
C93 C 0.5001(3) -0.1276(3) 0.20622(14) 0.0663(8) Uani 1 d . . .
H93C H 0.3968 -0.0894 0.2173 0.080 Uiso 1 calc R . .
H93B H 0.5436 -0.2256 0.2167 0.080 Uiso 1 calc R . .
H93A H 0.5294 -0.1131 0.1612 0.080 Uiso 1 calc R . .
Cl1A Cl 0.4725(9) 0.0606(9) -0.0517(4) 0.050 Uiso 0.07 d PD A -1
C1A C 0.4039(15) 0.030(3) 0.0277(7) 0.050 Uiso 0.07 d PD A -1
H1A1 H 0.3574 -0.0288 0.0321 0.060 Uiso 0.07 calc PR A -1
H1A2 H 0.3398 0.1149 0.0508 0.060 Uiso 0.07 calc PR A -1
Cl2A Cl 0.5772(8) -0.0587(9) 0.0479(4) 0.050 Uiso 0.07 d PD A -1

loop_
_atom_site_aniso_label
_atom_site_aniso_U_11
_atom_site_aniso_U_22
_atom_site_aniso_U_33
_atom_site_aniso_U_23
_atom_site_aniso_U_13
_atom_site_aniso_U_12
Fe1 0.02325(11) 0.02584(11) 0.02086(13) 0.00127(10) -0.00301(10) -0.01177(9)
Fe2 0.01918(10) 0.02599(11) 0.02228(13) 0.00103(10) -0.00538(9) -0.01033(9)
Fe3 0.02295(11) 0.03850(13) 0.02372(14) 0.00043(11) -0.00595(10) -0.01527(10)
Fe4 0.02450(12) 0.04882(15) 0.02343(14) -0.00714(12) 0.00049(11) -0.01868(11)
P1 0.02157(18) 0.02337(19) 0.0204(2) -0.00071(17) -0.00365(17) -0.00986(15)
P2 0.0245(2) 0.0439(3) 0.0221(2) 0.0027(2) -0.00395(18) -0.01660(18)
P3 0.02363(19) 0.02238(19) 0.0279(2) -0.00091(18) -0.00564(18) -0.00996(16)
O11 0.0406(6) 0.0396(7) 0.0433(9) 0.0025(6) -0.0024(6) -0.0262(5)
O12 0.0291(7) 0.0421(8) 0.0455(9) -0.0069(7) 0.0075(7) -0.0077(6)
O13 0.0840(9) 0.0899(11) 0.0327(9) 0.0204(8) -0.0295(7) -0.0554(8)
O21 0.0416(7) 0.0680(9) 0.0281(8) -0.0075(7) -0.0065(6) -0.0265(6)
O22 0.0646(7) 0.0837(9) 0.0598(10) 0.0261(8) -0.0321(7) -0.0593(6)
O23 0.0340(8) 0.0346(8) 0.0656(11) 0.0008(8) -0.0131(8) 0.0014(7)
O31 0.0439(7) 0.0487(8) 0.0658(10) 0.0201(7) -0.0314(7) -0.0249(6)
O32 0.0871(10) 0.0666(9) 0.0490(11) -0.0179(8) 0.0029(9) -0.0480(8)
O33 0.0290(7) 0.1009(13) 0.0521(11) 0.0106(9) -0.0072(7) -0.0329(7)
O41 0.0705(10) 0.259(3) 0.0432(11) -0.0197(14) -0.0173(9) -0.0866(13)
O42 0.0507(9) 0.0424(8) 0.0888(15) -0.0165(9) 0.0096(9) -0.0205(7)
O43 0.0492(8) 0.0765(10) 0.0571(11) -0.0231(8) 0.0237(8) -0.0376(7)
O91 0.0377(6) 0.0291(6) 0.0404(8) 0.0054(6) -0.0113(6) -0.0193(5)
O92 0.0243(6) 0.0262(6) 0.0478(8) -0.0055(6) -0.0124(6) -0.0059(5)
O93 0.0418(7) 0.0344(6) 0.0291(7) -0.0082(6) 0.0000(6) -0.0172(5)
C1 0.0237(7) 0.0219(8) 0.0229(9) 0.0002(7) -0.0075(7) -0.0082(6)
C2 0.0195(7) 0.0233(7) 0.0218(9) -0.0030(7) -0.0030(6) -0.0092(6)
C3 0.0187(7) 0.0256(8) 0.0247(9) 0.0003(7) -0.0066(6) -0.0102(6)
C4 0.0223(7) 0.0336(9) 0.0288(10) -0.0022(7) -0.0076(7) -0.0128(7)
C11 0.0267(8) 0.0347(9) 0.0272(10) 0.0003(8) -0.0044(7) -0.0137(7)
C12 0.0313(8) 0.0342(9) 0.0255(10) -0.0024(8) 0.0030(8) -0.0170(7)
C13 0.0412(9) 0.0411(9) 0.0313(11) 0.0049(8) -0.0069(8) -0.0252(8)
C21 0.0220(7) 0.0408(9) 0.0293(10) 0.0014(8) -0.0080(7) -0.0177(7)
C22 0.0355(8) 0.0411(9) 0.0311(10) 0.0071(8) -0.0128(8) -0.0230(7)
C23 0.0248(8) 0.0391(9) 0.0340(11) 0.0017(8) -0.0057(8) -0.0153(7)
C31 0.0280(8) 0.0513(10) 0.0388(11) 0.0006(9) -0.0115(8) -0.0232(7)
C32 0.0436(9) 0.0509(11) 0.0283(11) 0.0020(9) -0.0023(8) -0.0297(8)
C33 0.0362(9) 0.0577(12) 0.0321(11) 0.0061(9) -0.0139(8) -0.0222(9)
C41 0.0380(11) 0.118(2) 0.0270(12) -0.0145(12) 0.0038(10) -0.0379(12)
C42 0.0317(9) 0.0556(12) 0.0435(13) -0.0197(10) 0.0083(9) -0.0225(9)
C43 0.0389(9) 0.0548(11) 0.0381(12) -0.0137(9) 0.0047(9) -0.0272(8)
C51 0.0222(7) 0.0240(8) 0.0264(9) -0.0006(7) -0.0061(7) -0.0091(6)
C52 0.0408(9) 0.0299(9) 0.0294(11) 0.0016(8) -0.0074(8) -0.0174(7)
C53 0.0568(11) 0.0348(10) 0.0387(12) 0.0110(9) -0.0212(9) -0.0216(8)
C54 0.0448(10) 0.0243(9) 0.0547(13) 0.0026(9) -0.0266(9) -0.0117(8)
C55 0.0351(10) 0.0322(10) 0.0469(13) -0.0118(9) -0.0073(9) -0.0078(8)
C56 0.0338(9) 0.0291(9) 0.0290(10) -0.0029(8) -0.0033(8) -0.0113(7)
C61 0.0270(8) 0.0302(8) 0.0211(9) -0.0004(7) -0.0045(7) -0.0141(6)
C62 0.0422(9) 0.0351(9) 0.0443(12) 0.0019(9) -0.0191(9) -0.0200(8)
C63 0.0473(9) 0.0527(11) 0.0525(13) -0.0022(10) -0.0230(9) -0.0297(8)
C64 0.0311(8) 0.0569(12) 0.0342(11) 0.0001(9) -0.0109(8) -0.0225(8)
C65 0.0339(10) 0.0432(11) 0.0448(13) -0.0045(10) -0.0171(9) -0.0081(9)
C66 0.0335(9) 0.0343(9) 0.0433(12) -0.0016(9) -0.0171(8) -0.0140(7)
C71 0.0280(8) 0.0544(11) 0.0192(9) 0.0032(8) -0.0050(7) -0.0163(8)
C72 0.0348(9) 0.0629(13) 0.0337(12) 0.0125(10) -0.0125(9) -0.0231(9)
C73 0.0273(10) 0.0887(18) 0.0386(13) 0.0096(12) -0.0116(9) -0.0192(11)
C74 0.0336(12) 0.0763(18) 0.0461(14) -0.0042(14) -0.0122(10) -0.0010(12)
C75 0.0467(13) 0.0559(15) 0.0568(17) -0.0092(13) -0.0078(12) -0.0066(12)
C76 0.0407(11) 0.0546(13) 0.0379(13) -0.0072(10) -0.0029(10) -0.0163(10)
C81 0.0277(8) 0.0430(10) 0.0291(11) -0.0006(8) -0.0013(8) -0.0165(8)
C82 0.0378(9) 0.0686(13) 0.0291(11) 0.0080(10) -0.0057(9) -0.0301(9)
C83 0.0478(11) 0.0768(14) 0.0411(14) 0.0184(11) -0.0086(10) -0.0361(10)
C84 0.0570(12) 0.0674(14) 0.0571(17) 0.0148(12) -0.0039(12) -0.0411(10)
C85 0.0499(11) 0.0558(12) 0.0588(16) -0.0045(11) -0.0063(11) -0.0340(9)
C86 0.0373(10) 0.0528(11) 0.0369(12) -0.0027(10) -0.0022(9) -0.0234(9)
C91 0.0467(11) 0.0424(11) 0.0483(14) 0.0187(10) -0.0097(10) -0.0210(9)
C92 0.0252(9) 0.0251(10) 0.0663(16) -0.0039(10) -0.0107(10) -0.0004(8)
C93 0.1080(17) 0.0637(13) 0.0444(15) -0.0120(11) -0.0168(13) -0.0499(12)

loop_
_atom_type_symbol
_atom_type_description
_atom_type_scat_dispersion_real
_atom_type_scat_dispersion_imag
_atom_type_scat_source
C C 0.0033 0.0016 'International Tables Vol C Tables 4.2.6.8 and 6.1.1.4'
H H 0.0000 0.0000 'International Tables Vol C Tables 4.2.6.8 and 6.1.1.4'
O O 0.0106 0.0060 'International Tables Vol C Tables 4.2.6.8 and 6.1.1.4'
P P 0.1023 0.0942 'International Tables Vol C Tables 4.2.6.8 and 6.1.1.4'
Fe Fe 0.3463 0.8444 'International Tables Vol C Tables 4.2.6.8 and 6.1.1.4'
Cl Cl 0.1484 0.1585 'International Tables Vol C Tables 4.2.6.8 and 6.1.1.4'

loop_
_geom_angle_atom_site_label_1
_geom_angle_atom_site_label_2
_geom_angle_atom_site_label_3
_geom_angle
C13 Fe1 C11 92.93(10)
C13 Fe1 C12 105.18(9)
C11 Fe1 C12 93.27(9)
C13 Fe1 C1 115.77(8)
C11 Fe1 C1 97.92(8)
C12 Fe1 C1 136.71(8)
C13 Fe1 P1 92.79(8)
C11 Fe1 P1 167.50(6)
C12 Fe1 P1 95.94(7)
C1 Fe1 P1 69.59(6)
C13 Fe1 Fe2 162.43(7)
C11 Fe1 Fe2 95.46(7)
C12 Fe1 Fe2 89.75(7)
C1 Fe1 Fe2 47.73(5)
P1 Fe1 Fe2 76.187(16)
C22 Fe2 C21 92.26(10)
C22 Fe2 C23 97.71(9)
C21 Fe2 C23 98.60(9)
C22 Fe2 C1 109.46(9)
C21 Fe2 C1 107.62(8)
C23 Fe2 C1 140.88(10)
C22 Fe2 C2 153.09(8)
C21 Fe2 C2 96.05(8)
C23 Fe2 C2 106.24(9)
C1 Fe2 C2 43.64(8)
C22 Fe2 Fe1 91.80(7)
C21 Fe2 Fe1 157.47(6)
C23 Fe2 Fe1 102.80(7)
C1 Fe2 Fe1 50.36(5)
C2 Fe2 Fe1 71.32(5)
C33 Fe3 C32 98.13(11)
C33 Fe3 C31 89.93(10)
C32 Fe3 C31 104.47(10)
C33 Fe3 C4 136.03(10)
C32 Fe3 C4 124.07(9)
C31 Fe3 C4 90.72(9)
C33 Fe3 P2 90.06(7)
C32 Fe3 P2 98.08(7)
C31 Fe3 P2 157.22(8)
C4 Fe3 P2 73.72(6)
C33 Fe3 C3 162.78(10)
C32 Fe3 C3 98.64(8)
C31 Fe3 C3 82.09(8)
C4 Fe3 C3 29.84(7)
P2 Fe3 C3 91.46(5)
C33 Fe3 Fe4 90.52(8)
C32 Fe3 Fe4 151.09(7)
C31 Fe3 Fe4 103.07(8)
C4 Fe3 Fe4 46.74(5)
P2 Fe3 Fe4 54.156(18)
C3 Fe3 Fe4 76.58(5)
C41 Fe4 C43 96.67(11)
C41 Fe4 C42 100.10(14)
C43 Fe4 C42 94.42(10)
C41 Fe4 C4 101.27(10)
C43 Fe4 C4 161.51(11)
C42 Fe4 C4 86.81(9)
C41 Fe4 P2 103.12(11)
C43 Fe4 P2 93.52(8)
C42 Fe4 P2 154.37(9)
C4 Fe4 P2 78.19(6)
C41 Fe4 Fe3 147.00(8)
C43 Fe4 Fe3 108.20(9)
C42 Fe4 Fe3 99.25(9)
C4 Fe4 Fe3 53.53(7)
P2 Fe4 Fe3 55.135(17)
C2 P1 C51 115.58(9)
C2 P1 C61 110.08(8)
C51 P1 C61 103.93(9)
C2 P1 Fe1 86.10(7)
C51 P1 Fe1 121.97(6)
C61 P1 Fe1 118.44(7)
C81 P2 C71 100.53(10)
C81 P2 Fe4 121.94(7)
C71 P2 Fe4 120.87(9)
C81 P2 Fe3 119.72(7)
C71 P2 Fe3 123.18(7)
Fe4 P2 Fe3 70.71(2)
O93 P3 O92 105.53(8)
O93 P3 O91 105.07(9)
O92 P3 O91 109.81(8)
O93 P3 C1 115.31(9)
O92 P3 C1 108.69(9)
O91 P3 C1 112.14(8)
C91 O91 P3 124.95(16)
C92 O92 P3 123.13(16)
C93 O93 P3 125.75(16)
C2 C1 P3 124.64(13)
C2 C1 Fe2 72.68(10)
P3 C1 Fe2 123.27(11)
C2 C1 Fe1 102.09(11)
P3 C1 Fe1 130.77(11)
Fe2 C1 Fe1 81.92(6)
C3 C2 C1 126.50(15)
C3 C2 P1 131.78(16)
C1 C2 P1 95.46(12)
C3 C2 Fe2 116.67(14)
C1 C2 Fe2 63.68(10)
P1 C2 Fe2 101.83(8)
C4 C3 C2 162.2(2)
C4 C3 Fe3 58.44(13)
C2 C3 Fe3 138.56(14)
C3 C4 Fe4 171.46(19)
C3 C4 Fe3 91.72(15)
Fe4 C4 Fe3 79.73(7)
O11 C11 Fe1 175.07(17)
O12 C12 Fe1 177.6(2)
O13 C13 Fe1 177.84(18)
O21 C21 Fe2 178.74(18)
O22 C22 Fe2 177.2(2)
O23 C23 Fe2 175.8(2)
O31 C31 Fe3 176.1(2)
O32 C32 Fe3 172.3(2)
O33 C33 Fe3 177.4(2)
O41 C41 Fe4 179.3(3)
O42 C42 Fe4 177.5(2)
O43 C43 Fe4 179.1(2)
C52 C51 C56 119.63(17)
C52 C51 P1 122.73(14)
C56 C51 P1 117.64(15)
C51 C52 C53 119.78(19)
C54 C53 C52 120.4(2)
C55 C54 C53 119.96(19)
C54 C55 C56 119.9(2)
C55 C56 C51 120.3(2)
C62 C61 C66 118.5(2)
C62 C61 P1 122.59(14)
C66 C61 P1 118.95(17)
C61 C62 C63 120.48(19)
C64 C63 C62 120.8(2)
C63 C64 C65 119.3(2)
C64 C65 C66 120.7(2)
C65 C66 C61 120.2(2)
C76 C71 C72 118.6(2)
C76 C71 P2 119.98(19)
C72 C71 P2 121.38(19)
C71 C72 C73 119.2(3)
C74 C73 C72 121.3(3)
C73 C74 C75 119.4(2)
C76 C75 C74 120.5(3)
C75 C76 C71 121.0(3)
C86 C81 C82 119.5(2)
C86 C81 P2 121.49(18)
C82 C81 P2 118.7(2)
C83 C82 C81 119.7(3)
C84 C83 C82 120.4(3)
C83 C84 C85 120.6(3)
C84 C85 C86 119.6(3)
C81 C86 C85 120.2(2)
Cl1A C1A Cl2A 93.5(8)

loop_
_geom_bond_atom_site_label_1
_geom_bond_atom_site_label_2
_geom_bond_distance
Fe1 C13 1.782(2)
Fe1 C11 1.792(2)
Fe1 C12 1.8023(18)
Fe1 C1 2.0247(17)
Fe1 P1 2.2316(6)
Fe1 Fe2 2.6033(4)
Fe2 C22 1.770(2)
Fe2 C21 1.775(2)
Fe2 C23 1.8034(19)
Fe2 C1 1.9456(18)
Fe2 C2 2.0721(19)
Fe3 C33 1.770(2)
Fe3 C32 1.794(2)
Fe3 C31 1.824(2)
Fe3 C4 2.105(2)
Fe3 P2 2.2388(6)
Fe3 C3 2.4689(19)
Fe3 Fe4 2.5754(4)
Fe4 C41 1.790(3)
Fe4 C43 1.798(2)
Fe4 C42 1.809(2)
Fe4 C4 1.9061(19)
Fe4 P2 2.2118(7)
P1 C2 1.7819(19)
P1 C51 1.8107(18)
P1 C61 1.831(2)
P2 C81 1.822(2)
P2 C71 1.8331(19)
P3 O93 1.5561(15)
P3 O92 1.5569(15)
P3 O91 1.5576(16)
P3 C1 1.7081(17)
O11 C11 1.147(3)
O12 C12 1.136(2)
O13 C13 1.144(3)
O21 C21 1.147(3)
O22 C22 1.157(3)
O23 C23 1.141(2)
O31 C31 1.133(3)
O32 C32 1.147(3)
O33 C33 1.143(3)
O41 C41 1.134(4)
O42 C42 1.139(3)
O43 C43 1.140(3)
O91 C91 1.433(3)
O92 C92 1.460(2)
O93 C93 1.440(4)
C1 C2 1.498(3)
C2 C3 1.443(2)
C3 C4 1.229(3)
C51 C52 1.381(3)
C51 C56 1.396(3)
C52 C53 1.387(3)
C53 C54 1.386(3)
C54 C55 1.379(3)
C55 C56 1.383(3)
C61 C62 1.385(3)
C61 C66 1.396(3)
C62 C63 1.394(3)
C63 C64 1.367(3)
C64 C65 1.378(4)
C65 C66 1.389(3)
C71 C76 1.396(4)
C71 C72 1.395(4)
C72 C73 1.398(3)
C73 C74 1.367(5)
C74 C75 1.378(5)
C75 C76 1.373(3)
C81 C86 1.393(4)
C81 C82 1.394(3)
C82 C83 1.390(4)
C83 C84 1.373(5)
C84 C85 1.382(4)
C85 C86 1.392(4)
Cl1A C1A 1.781(15)
C1A Cl2A 1.814(15)
